data_2235842
loop_
_publ_author_name
'Kammer, Michael N.'
'Mague, Joel T.'
'Koplitz, Lynn V.'

_publ_section_title
;
 4-Cyano-1-methylpyridinium bromide
;
_journal_coeditor_code HB6887
_journal_issue 8
_journal_name_full 'Acta Crystallographica Section E'
_journal_page_first o2409
_journal_paper_doi 10.1107/S1600536812030449
_journal_volume 68
_journal_year 2012
_chemical_formula_iupac 'C7 H7 N2 +, Br -'
_chemical_formula_moiety 'C7 H7 N2 +, Br -'
_chemical_formula_sum 'C7 H7 Br N2'
_chemical_formula_weight 199.06
_chemical_name_systematic
;
4-Cyano-1-methylpyridinium bromide
;
_space_group_IT_number 14
_symmetry_cell_setting monoclinic
_symmetry_space_group_name_Hall '-P 2ybc'
_symmetry_space_group_name_H-M 'P 1 21/c 1'
_atom_sites_solution_hydrogens geom
_atom_sites_solution_primary direct
_atom_sites_solution_secondary difmap
_audit_creation_method SHELXL-97
_cell_angle_alpha 90.00
_cell_angle_beta 96.455(5)
_cell_angle_gamma 90.00
_cell_formula_units_Z 4
_cell_length_a 4.5447(16)
_cell_length_b 11.285(4)
_cell_length_c 15.551(6)
_cell_measurement_reflns_used 9556
_cell_measurement_temperature 100(2)
_cell_measurement_theta_max 29.14
_cell_measurement_theta_min 2.64
_cell_volume 792.5(5)
_computing_cell_refinement 'SAINT (Bruker, 2009)'
_computing_data_collection 'APEX2 (Bruker, 2010)'
_computing_data_reduction 'SAINT (Bruker, 2009)'
_computing_molecular_graphics 'SHELXTL (Sheldrick, 2008)'
_computing_publication_material 'SHELXTL (Sheldrick, 2008)'
_computing_structure_refinement 'SHELXL97 (Sheldrick, 2008)'
_computing_structure_solution 'SHELXS97 (Sheldrick, 2008)'
_diffrn_ambient_temperature 100(2)
_diffrn_measured_fraction_theta_full 0.993
_diffrn_measured_fraction_theta_max 0.956
_diffrn_measurement_device_type 'Bruker SMART APEX CCD'
_diffrn_measurement_method '\f and \w scans'
_diffrn_radiation_monochromator graphite
_diffrn_radiation_source 'fine-focus sealed tube'
_diffrn_radiation_type MoK\a
_diffrn_radiation_wavelength 0.71073
_diffrn_reflns_av_R_equivalents 0.0649
_diffrn_reflns_av_sigmaI/netI 0.0383
_diffrn_reflns_limit_h_max 6
_diffrn_reflns_limit_h_min -6
_diffrn_reflns_limit_k_max 15
_diffrn_reflns_limit_k_min -15
_diffrn_reflns_limit_l_max 20
_diffrn_reflns_limit_l_min -20
_diffrn_reflns_number 12985
_diffrn_reflns_theta_full 28.00
_diffrn_reflns_theta_max 29.14
_diffrn_reflns_theta_min 2.23
_exptl_absorpt_coefficient_mu 5.110
_exptl_absorpt_correction_T_max 0.5630
_exptl_absorpt_correction_T_min 0.3508
_exptl_absorpt_correction_type numerical
_exptl_absorpt_process_details '(SADABS; Bruker, 2009)'
_exptl_crystal_colour yellow
_exptl_crystal_density_diffrn 1.668
_exptl_crystal_density_method 'not measured'
_exptl_crystal_description Slab
_exptl_crystal_F_000 392
_exptl_crystal_size_max 0.26
_exptl_crystal_size_mid 0.22
_exptl_crystal_size_min 0.13
_refine_diff_density_max 0.423
_refine_diff_density_min -0.720
_refine_ls_extinction_method none
_refine_ls_goodness_of_fit_ref 1.073
_refine_ls_hydrogen_treatment constr
_refine_ls_matrix_type full
_refine_ls_number_parameters 92
_refine_ls_number_reflns 2050
_refine_ls_number_restraints 0
_refine_ls_restrained_S_all 1.073
_refine_ls_R_factor_all 0.0298
_refine_ls_R_factor_gt 0.0269
_refine_ls_shift/su_max 0.002
_refine_ls_shift/su_mean 0.000
_refine_ls_structure_factor_coef Fsqd
_refine_ls_weighting_details 'calc w=1/[\s^2^(Fo^2^)+(0.0390P)^2^+0.1785P] where P=(Fo^2^+2Fc^2^)/3'
_refine_ls_weighting_scheme calc
_refine_ls_wR_factor_gt 0.0704
_refine_ls_wR_factor_ref 0.0725
_reflns_number_gt 1864
_reflns_number_total 2050
_reflns_threshold_expression I>2\s(I)
_cod_data_source_file hb6887.cif
_cod_data_source_block I
_cod_original_sg_symbol_H-M 'P 21/c'
_cod_database_code 2235842
_cod_database_fobs_code 2235842

loop_
_symmetry_equiv_pos_as_xyz
'x, y, z'
'-x, y+1/2, -z+1/2'
'-x, -y, -z'
'x, -y-1/2, z-1/2'

loop_
_atom_site_type_symbol
_atom_site_label
_atom_site_fract_x
_atom_site_fract_y
_atom_site_fract_z
_atom_site_U_iso_or_equiv
_atom_site_adp_type
_atom_site_calc_flag
_atom_site_refinement_flags
_atom_site_occupancy
_atom_site_symmetry_multiplicity
Br Br1 0.38940(3) 0.377230(14) 0.850526(11) 0.01629(9) Uani d . 1 1
N N1 -0.0140(3) 0.65445(13) 0.81550(10) 0.0142(3) Uani d . 1 1
N N2 0.3192(4) 0.93928(14) 1.08002(11) 0.0246(4) Uani d . 1 1
C C1 -0.1282(4) 0.58354(16) 0.73879(11) 0.0181(3) Uani d . 1 1
H H1A 0.0322 0.5352 0.7202 0.027 Uiso calc R 1 1
H H1B -0.2044 0.6368 0.6917 0.027 Uiso calc R 1 1
H H1C -0.2881 0.5318 0.7537 0.027 Uiso calc R 1 1
C C2 0.1619(4) 0.74794(15) 0.80376(11) 0.0166(3) Uani d . 1 1
H H2 0.2143 0.7655 0.7477 0.020 Uiso calc R 1 1
C C3 0.2658(4) 0.81810(15) 0.87348(12) 0.0180(3) Uani d . 1 1
H H3 0.3935 0.8832 0.8663 0.022 Uiso calc R 1 1
C C4 0.1801(4) 0.79167(15) 0.95433(11) 0.0160(3) Uani d . 1 1
C C5 0.0060(4) 0.69212(15) 0.96585(12) 0.0184(3) Uani d . 1 1
H H5 -0.0465 0.6717 1.0214 0.022 Uiso calc R 1 1
C C6 -0.0873(4) 0.62429(14) 0.89416(13) 0.0172(4) Uani d . 1 1
H H6 -0.2043 0.5557 0.9003 0.021 Uiso calc R 1 1
C C7 0.2641(5) 0.87129(15) 1.02619(14) 0.0202(4) Uani d . 1 1

loop_
_atom_site_aniso_label
_atom_site_aniso_U_11
_atom_site_aniso_U_22
_atom_site_aniso_U_33
_atom_site_aniso_U_12
_atom_site_aniso_U_13
_atom_site_aniso_U_23
Br1 0.01641(13) 0.01499(12) 0.01814(14) -0.00147(5) 0.00490(8) -0.00055(5)
N1 0.0167(7) 0.0123(6) 0.0134(7) 0.0003(5) 0.0003(5) -0.0007(5)
N2 0.0304(9) 0.0227(8) 0.0205(8) -0.0056(6) 0.0020(7) -0.0010(6)
C1 0.0250(9) 0.0148(8) 0.0142(8) -0.0032(6) 0.0000(7) -0.0033(7)
C2 0.0178(8) 0.0160(7) 0.0161(8) -0.0006(6) 0.0021(6) 0.0031(6)
C3 0.0193(8) 0.0144(7) 0.0198(9) -0.0036(6) 0.0002(6) 0.0025(7)
C4 0.0172(8) 0.0148(7) 0.0156(8) 0.0009(6) -0.0006(6) 0.0004(6)
C5 0.0207(8) 0.0188(8) 0.0161(8) -0.0014(6) 0.0034(6) 0.0018(7)
C6 0.0203(9) 0.0157(8) 0.0156(9) -0.0020(6) 0.0023(7) 0.0018(6)
C7 0.0209(10) 0.0200(9) 0.0196(10) -0.0022(6) 0.0018(8) 0.0030(7)

loop_
_atom_type_symbol
_atom_type_description
_atom_type_scat_dispersion_real
_atom_type_scat_dispersion_imag
_atom_type_scat_source
C C 0.0033 0.0016 'International Tables Vol C Tables 4.2.6.8 and 6.1.1.4'
H H 0.0000 0.0000 'International Tables Vol C Tables 4.2.6.8 and 6.1.1.4'
N N 0.0061 0.0033 'International Tables Vol C Tables 4.2.6.8 and 6.1.1.4'
Br Br -0.2901 2.4595 'International Tables Vol C Tables 4.2.6.8 and 6.1.1.4'

loop_
_geom_angle_atom_site_label_1
_geom_angle_atom_site_label_2
_geom_angle_atom_site_label_3
_geom_angle
C6 N1 C2 122.10(15)
C6 N1 C1 119.66(14)
C2 N1 C1 118.24(14)
N1 C1 H1A 109.5
N1 C1 H1B 109.5
H1A C1 H1B 109.5
N1 C1 H1C 109.5
H1A C1 H1C 109.5
H1B C1 H1C 109.5
N1 C2 C3 119.84(16)
N1 C2 H2 120.1
C3 C2 H2 120.1
C2 C3 C4 118.74(16)
C2 C3 H3 120.6
C4 C3 H3 120.6
C3 C4 C5 120.59(16)
C3 C4 C7 119.17(16)
C5 C4 C7 120.19(16)
C6 C5 C4 118.02(16)
C6 C5 H5 121.0
C4 C5 H5 121.0
N1 C6 C5 120.58(15)
N1 C6 H6 119.7
C5 C6 H6 119.7
N2 C7 C4 175.7(2)

loop_
_geom_bond_atom_site_label_1
_geom_bond_atom_site_label_2
_geom_bond_distance
N1 C6 1.347(2)
N1 C2 1.349(2)
N1 C1 1.481(2)
N2 C7 1.142(3)
C1 H1A 0.9800
C1 H1B 0.9800
C1 H1C 0.9800
C2 C3 1.382(2)
C2 H2 0.9500
C3 C4 1.390(2)
C3 H3 0.9500
C4 C5 1.397(2)
C4 C7 1.451(3)
C5 C6 1.379(3)
C5 H5 0.9500
C6 H6 0.9500

loop_
_geom_hbond_atom_site_label_D
_geom_hbond_atom_site_label_H
_geom_hbond_atom_site_label_A
_geom_hbond_site_symmetry_A
_geom_hbond_distance_DH
_geom_hbond_distance_HA
_geom_hbond_distance_DA
_geom_hbond_angle_DHA
C3 H3 N2 3_677 0.95 2.48 3.357(2) 153
C5 H5 Br1 3_567 0.95 2.72 3.626(2) 160
C6 H6 Br1 1_455 0.95 2.78 3.6779(19) 157
C1 H1B Br1 2_556 0.98 2.89 3.735(2) 144
C1 H1C Br1 1_455 0.98 2.82 3.755(2) 160
C2 H2 Br1 2_656 0.95 2.79 3.6253(18) 147

loop_
_geom_torsion_atom_site_label_1
_geom_torsion_atom_site_label_2
_geom_torsion_atom_site_label_3
_geom_torsion_atom_site_label_4
_geom_torsion
C6 N1 C2 C3 -1.9(2)
C1 N1 C2 C3 178.19(16)
N1 C2 C3 C4 -1.4(2)
C2 C3 C4 C5 3.6(2)
C2 C3 C4 C7 -174.06(16)
C3 C4 C5 C6 -2.6(2)
C7 C4 C5 C6 175.03(17)
C2 N1 C6 C5 2.9(3)
C1 N1 C6 C5 -177.16(16)
C4 C5 C6 N1 -0.6(3)

loop_
_cod_related_entry_id
_cod_related_entry_database
_cod_related_entry_code
1 ChemSpider 30657967
